data_2207250
loop_
_publ_author_name
'Kubono, Koji'
'Oshima, Syunichi'
'Hirayama, Naoki'
'Yokoi, Kunihiko'

_publ_section_title
;
 2,4-Dichloro-6-(piperidin-1-ylmethyl)phenol
;
_journal_coeditor_code HG6252
_journal_issue 11
_journal_name_full 'Acta Crystallographica Section E'
_journal_page_first o3706
_journal_page_last o3708
_journal_paper_doi 10.1107/S1600536805032290
_journal_volume 61
_journal_year 2005
_chemical_formula_iupac 'C12 H15 Cl2 N O'
_chemical_formula_moiety 'C12 H15 Cl2 N O'
_chemical_formula_sum 'C12 H15 Cl2 N O'
_chemical_formula_weight 260.15
_chemical_name_systematic
;
2,4-Dichloro-6-(piperidin-1-ylmethyl)phenol
;
_space_group_IT_number 14
_symmetry_cell_setting monoclinic
_symmetry_space_group_name_Hall '-P 2ybc'
_symmetry_space_group_name_H-M 'P 1 21/c 1'
_cell_angle_alpha 90.0000
_cell_angle_beta 95.89(3)
_cell_angle_gamma 90.0000
_cell_formula_units_Z 4
_cell_length_a 9.571(4)
_cell_length_b 11.794(4)
_cell_length_c 11.345(5)
_cell_measurement_reflns_used 25
_cell_measurement_temperature 298.1
_cell_measurement_theta_max 17.1
_cell_measurement_theta_min 15.5
_cell_volume 1273.9(9)
_computing_cell_refinement WinAFC
_computing_data_collection 'WinAFC (Rigaku/MSC, 2004)'
_computing_data_reduction 'CrystalStructure (Rigaku/MSC, 2004)'
_computing_molecular_graphics 'ORTEP-3 for Windows (Farrugia, 1997)'
_computing_publication_material
;
CrystalStructure
;
_computing_structure_refinement 'CRYSTALS (Betteridge et al., 2003)'
_computing_structure_solution 'SIR92 (Altomare et al., 1994)'
_diffrn_measured_fraction_theta_full 0.999
_diffrn_measured_fraction_theta_max 0.999
_diffrn_measurement_device_type 'Rigaku AFC-7R'
_diffrn_measurement_method \w-2\q
_diffrn_radiation_type 'Mo K\a'
_diffrn_radiation_wavelength 0.71069
_diffrn_reflns_av_R_equivalents 0.026
_diffrn_reflns_limit_h_max 12
_diffrn_reflns_limit_h_min -12
_diffrn_reflns_limit_k_max 0
_diffrn_reflns_limit_k_min -15
_diffrn_reflns_limit_l_max 14
_diffrn_reflns_limit_l_min -8
_diffrn_reflns_number 3619
_diffrn_reflns_theta_full 27.50
_diffrn_reflns_theta_max 27.50
_diffrn_standards_decay_% 2.41
_diffrn_standards_interval_count 150
_diffrn_standards_number 3
_exptl_absorpt_coefficient_mu 0.488
_exptl_absorpt_correction_type none
_exptl_crystal_colour colorless
_exptl_crystal_density_diffrn 1.356
_exptl_crystal_density_method 'not measured'
_exptl_crystal_description prism
_exptl_crystal_F_000 544.00
_exptl_crystal_size_max 0.50
_exptl_crystal_size_mid 0.20
_exptl_crystal_size_min 0.20
_refine_diff_density_max 0.29
_refine_diff_density_min -0.52
_refine_ls_extinction_method none
_refine_ls_goodness_of_fit_ref 1.006
_refine_ls_hydrogen_treatment constr
_refine_ls_number_parameters 160
_refine_ls_number_reflns 2776
_refine_ls_R_factor_gt 0.0394
_refine_ls_shift/su_max 0.0000
_refine_ls_structure_factor_coef Fsqd
_refine_ls_weighting_details 'w = 1/[0.0034Fo^2^ + 1\s(Fo^2^)]/(4Fo^2^)'
_refine_ls_weighting_scheme calc
_refine_ls_wR_factor_ref 0.1327
_reflns_number_gt 2773
_reflns_number_total 2937
_reflns_threshold_expression F^2^>2\s(F^2^)
_cod_data_source_file hg6252.cif
_cod_data_source_block I
_cod_original_sg_symbol_H-M 'P 21/c'
_cod_database_code 2207250
_cod_database_fobs_code 2207250

loop_
_symmetry_equiv_pos_site_id
_symmetry_equiv_pos_as_xyz
1 +X,+Y,+Z
2 -X,1/2+Y,1/2-Z
3 -X,-Y,-Z
4 +X,1/2-Y,1/2+Z

loop_
_atom_site_label
_atom_site_fract_x
_atom_site_fract_y
_atom_site_fract_z
_atom_site_U_iso_or_equiv
_atom_site_adp_type
_atom_site_calc_flag
_atom_site_refinement_flags
_atom_site_occupancy
_atom_site_type_symbol
Cl1 0.00145(5) 0.00105(4) 0.34766(4) 0.06163(16) Uani d . 1.00 Cl
Cl2 0.15815(5) -0.25596(4) -0.00840(5) 0.06854(18) Uani d . 1.00 Cl
O1 0.13660(12) 0.18416(10) 0.23010(10) 0.0490(3) Uani d . 1.00 O
N1 0.32577(12) 0.25542(11) 0.09257(12) 0.0405(3) Uani d . 1.00 N
C1 0.13976(13) 0.08428(12) 0.17126(12) 0.0365(3) Uani d . 1.00 C
C2 0.08247(14) -0.01252(13) 0.21869(14) 0.0386(3) Uani d . 1.00 C
C3 0.08777(14) -0.11769(13) 0.16480(13) 0.0413(4) Uani d . 1.00 C
C4 0.14981(16) -0.12490(13) 0.06086(14) 0.0430(4) Uani d . 1.00 C
C5 0.20396(16) -0.02974(14) 0.00985(13) 0.0426(4) Uani d . 1.00 C
C6 0.19853(14) 0.07499(13) 0.06342(12) 0.0380(3) Uani d . 1.00 C
C7 0.24692(17) 0.18072(14) 0.00526(12) 0.0451(4) Uani d . 1.00 C
C8 0.46615(17) 0.20956(14) 0.12827(17) 0.0492(4) Uani d . 1.00 C
C9 0.5435(2) 0.28102(19) 0.22575(18) 0.0598(5) Uani d . 1.00 C
C10 0.5516(2) 0.40308(18) 0.1869(2) 0.0624(5) Uani d . 1.00 C
C11 0.40624(18) 0.44785(16) 0.1433(2) 0.0597(5) Uani d . 1.00 C
C12 0.33535(18) 0.37185(14) 0.04735(17) 0.0495(4) Uani d . 1.00 C
H1 0.2023 0.2252 0.2061 0.060 Uiso d R 1.00 H
H2 0.0502 -0.1831 0.1989 0.049 Uiso c R 1.00 H
H3 0.2455 -0.0372 -0.0623 0.051 Uiso c R 1.00 H
H4 0.1673 0.2207 -0.0302 0.054 Uiso c R 1.00 H
H5 0.3053 0.1599 -0.0541 0.054 Uiso c R 1.00 H
H6 0.4572 0.1339 0.1552 0.058 Uiso c R 1.00 H
H7 0.5188 0.2100 0.0617 0.059 Uiso c R 1.00 H
H8 0.4929 0.2777 0.2934 0.071 Uiso c R 1.00 H
H9 0.6355 0.2519 0.2454 0.071 Uiso c R 1.00 H
H10 0.5908 0.4481 0.2514 0.075 Uiso c R 1.00 H
H11 0.6098 0.4075 0.1240 0.074 Uiso c R 1.00 H
H12 0.3505 0.4484 0.2080 0.072 Uiso c R 1.00 H
H13 0.4134 0.5227 0.1137 0.072 Uiso c R 1.00 H
H14 0.3896 0.3719 -0.0182 0.060 Uiso c R 1.00 H
H15 0.2436 0.3991 0.0228 0.059 Uiso c R 1.00 H

loop_
_atom_site_aniso_label
_atom_site_aniso_U_11
_atom_site_aniso_U_22
_atom_site_aniso_U_33
_atom_site_aniso_U_12
_atom_site_aniso_U_13
_atom_site_aniso_U_23
Cl1 0.0704(3) 0.0678(3) 0.0514(3) -0.0096(2) 0.0291(2) 0.0034(2)
Cl2 0.0754(3) 0.0506(3) 0.0815(4) -0.0108(2) 0.0169(3) -0.0219(2)
O1 0.0556(6) 0.0418(6) 0.0522(6) -0.0045(5) 0.0185(5) -0.0036(5)
N1 0.0360(6) 0.0403(7) 0.0448(7) -0.0068(5) 0.0027(5) 0.0067(5)
C1 0.0324(6) 0.0399(8) 0.0372(7) -0.0003(5) 0.0035(5) 0.0021(6)
C2 0.0330(7) 0.0458(8) 0.0378(7) -0.0012(5) 0.0069(5) 0.0058(6)
C3 0.0329(7) 0.0424(8) 0.0479(8) -0.0076(6) 0.0012(6) 0.0049(6)
C4 0.0373(7) 0.0425(8) 0.0485(9) -0.0048(6) 0.0013(6) -0.0056(7)
C5 0.0372(7) 0.0530(9) 0.0383(8) -0.0058(7) 0.0071(6) -0.0042(7)
C6 0.0318(6) 0.0460(8) 0.0358(7) -0.0059(5) 0.0022(5) 0.0037(6)
C7 0.0446(8) 0.0526(9) 0.0380(8) -0.0104(7) 0.0032(6) 0.0070(7)
C8 0.0406(8) 0.0426(9) 0.0633(11) -0.0031(7) 0.0004(7) 0.0057(8)
C9 0.0481(9) 0.0676(12) 0.0612(11) -0.0068(8) -0.0061(8) -0.0005(9)
C10 0.0526(10) 0.0561(11) 0.0772(13) -0.0122(8) 0.0008(9) -0.0112(9)
C11 0.0570(10) 0.0440(10) 0.0794(13) -0.0071(8) 0.0137(9) -0.0042(9)
C12 0.0459(8) 0.0433(9) 0.0595(10) -0.0035(7) 0.0074(7) 0.0114(8)

loop_
_atom_type_symbol
_atom_type_description
_atom_type_scat_dispersion_real
_atom_type_scat_dispersion_imag
_atom_type_scat_source
C C 0.003 0.002
;
International Tables for Crystallography
(1992, Vol. C, Tables 4.2.6.8 and 6.1.1.4)
;
H H 0.000 0.000
;
International Tables for Crystallography
(1992, Vol. C, Table 6.1.1.4)
;
Cl Cl 0.148 0.159
;
International Tables for Crystallography
(1992, Vol. C, Tables 4.2.6.8 and 6.1.1.4)
;
N N 0.006 0.003
;
International Tables for Crystallography
(1992, Vol. C, Tables 4.2.6.8 and 6.1.1.4)
;
O O 0.011 0.006
;
International Tables for Crystallography
(1992, Vol. C, Tables 4.2.6.8 and 6.1.1.4)
;

loop_
_geom_angle_atom_site_label_1
_geom_angle_atom_site_label_2
_geom_angle_atom_site_label_3
_geom_angle
_geom_angle_publ_flag
C7 N1 C8 110.88(12) yes
C7 N1 C12 111.67(12) yes
C8 N1 C12 110.63(12) yes
O1 C1 C2 119.38(13) no
O1 C1 C6 121.91(13) no
C2 C1 C6 118.71(14) no
Cl1 C2 C1 118.49(12) no
Cl1 C2 C3 119.67(12) no
C1 C2 C3 121.84(15) no
C2 C3 C4 118.15(15) no
Cl2 C4 C3 119.06(12) no
Cl2 C4 C5 119.61(13) no
C3 C4 C5 121.33(15) no
C4 C5 C6 120.52(15) no
C1 C6 C5 119.39(14) no
C1 C6 C7 119.11(14) no
C5 C6 C7 121.41(14) no
N1 C7 C6 111.09(12) yes
N1 C8 C9 111.12(14) yes
C8 C9 C10 110.59(16) no
C9 C10 C11 110.66(15) no
C10 C11 C12 110.78(15) no
N1 C12 C11 109.91(14) yes
C1 O1 H1 106.2 no
C2 C3 H2 121.00 no
C4 C3 H2 121.00 no
C4 C5 H3 119.00 no
C6 C5 H3 120.00 no
N1 C7 H4 108.7 no
N1 C7 H5 109.4 no
C6 C7 H4 109.1 no
C6 C7 H5 109.0 no
H4 C7 H5 109.5 no
N1 C8 H6 109.0 no
N1 C8 H7 108.9 no
C9 C8 H6 109.9 no
C9 C8 H7 108.5 no
H6 C8 H7 109.5 no
C8 C9 H8 108.3 no
C8 C9 H9 109.9 no
C10 C9 H8 108.7 no
C10 C9 H9 109.8 no
H8 C9 H9 109.5 no
C9 C10 H10 109.6 no
C9 C10 H11 108.9 no
C11 C10 H10 109.3 no
C11 C10 H11 108.9 no
H10 C10 H11 109.5 no
C10 C11 H12 108.6 no
C10 C11 H13 109.9 no
C12 C11 H12 108.3 no
C12 C11 H13 109.8 no
H12 C11 H13 109.5 no
N1 C12 H14 109.4 no
N1 C12 H15 109.2 no
C11 C12 H14 108.8 no
C11 C12 H15 110.0 no
H14 C12 H15 109.5 no

loop_
_geom_bond_atom_site_label_1
_geom_bond_atom_site_label_2
_geom_bond_distance
_geom_bond_publ_flag
Cl1 C2 1.7323(17) no
Cl2 C4 1.7396(17) no
O1 C1 1.3559(19) yes
N1 C7 1.474(2) yes
N1 C8 1.466(2) yes
N1 C12 1.472(2) yes
C1 C2 1.398(2) no
C1 C6 1.402(2) no
C2 C3 1.386(2) no
C3 C4 1.376(2) no
C4 C5 1.387(2) no
C5 C6 1.380(2) no
C6 C7 1.506(2) no
C8 C9 1.521(2) no
C9 C10 1.510(3) no
C10 C11 1.523(2) no
C11 C12 1.516(2) no
O1 H1 0.860 no
C3 H2 0.950 no
C5 H3 0.950 no
C7 H4 0.950 no
C7 H5 0.950 no
C8 H6 0.950 no
C8 H7 0.950 no
C9 H8 0.950 no
C9 H9 0.950 no
C10 H10 0.950 no
C10 H11 0.950 no
C11 H12 0.950 no
C11 H13 0.950 no
C12 H14 0.950 no
C12 H15 0.950 no

loop_
_geom_contact_atom_site_label_1
_geom_contact_atom_site_label_2
_geom_contact_distance
_geom_contact_site_symmetry_2
_geom_contact_publ_flag
C2 C5 3.609(2) 3_555 yes
C4 C6 3.533(2) 3_555 yes
C5 C2 3.609(2) 3_555 no
C6 C4 3.533(2) 3_555 no
Cl1 Cl1 3.4596(17) 3_556 yes
Cl1 Cl2 3.5734(17) 4_545 yes
Cl2 Cl1 3.5734(17) 4_544 no

loop_
_geom_hbond_atom_site_label_D
_geom_hbond_atom_site_label_H
_geom_hbond_atom_site_label_A
_geom_hbond_distance_DH
_geom_hbond_distance_HA
_geom_hbond_distance_DA
_geom_hbond_angle_DHA
_geom_hbond_publ_flag
O1 H1 N1 0.86 1.87 2.6456(18) 149 yes

loop_
_geom_torsion_atom_site_label_1
_geom_torsion_atom_site_label_2
_geom_torsion_atom_site_label_3
_geom_torsion_atom_site_label_4
_geom_torsion
_geom_torsion_publ_flag
C7 N1 C8 C9 -175.31(14) no
C8 N1 C7 C6 73.99(16) no
C7 N1 C12 C11 175.25(13) no
C12 N1 C7 C6 -162.14(13) no
C8 N1 C12 C11 -60.74(18) no
C12 N1 C8 C9 60.22(19) no
O1 C1 C2 Cl1 3.24(18) no
O1 C1 C2 C3 -177.40(13) no
O1 C1 C6 C5 177.40(13) no
O1 C1 C6 C7 -6.0(2) no
C2 C1 C6 C5 -2.9(2) no
C2 C1 C6 C7 173.73(12) no
C6 C1 C2 Cl1 -176.51(10) no
C6 C1 C2 C3 2.8(2) no
Cl1 C2 C3 C4 178.40(11) no
C1 C2 C3 C4 -1.0(2) no
C2 C3 C4 Cl2 179.87(11) no
C2 C3 C4 C5 -0.9(2) no
Cl2 C4 C5 C6 -179.93(11) no
C3 C4 C5 C6 0.9(2) no
C4 C5 C6 C1 1.1(2) no
C4 C5 C6 C7 -175.45(13) no
C1 C6 C7 N1 44.20(18) no
C5 C6 C7 N1 -139.28(14) no
N1 C8 C9 C10 -56.2(2) no
C8 C9 C10 C11 52.9(2) no
C9 C10 C11 C12 -54.2(2) no
C10 C11 C12 N1 57.7(2) no

loop_
_cod_related_entry_id
_cod_related_entry_database
_cod_related_entry_code
1 ChemSpider 386887
